data_2219117
loop_
_publ_author_name
'Khan, Gul S.'
'Clark, George R.'
'Barker, David'

_publ_section_title
;
 3,5-Dinitrobenzyl methanesulfonate
;
_journal_coeditor_code NG2470
_journal_issue 8
_journal_name_full 'Acta Crystallographica Section E'
_journal_page_first o1470
_journal_paper_doi 10.1107/S1600536808020850
_journal_volume 64
_journal_year 2008
_chemical_formula_iupac 'C8 H8 N2 O7 S'
_chemical_formula_moiety 'C8 H8 N2 O7 S'
_chemical_formula_sum 'C8 H8 N2 O7 S'
_chemical_formula_weight 276.22
_chemical_name_systematic
;
3,5-Dinitrobenzyl methanesulfonate
;
_space_group_IT_number 14
_symmetry_cell_setting monoclinic
_symmetry_space_group_name_Hall '-P 2ybc'
_symmetry_space_group_name_H-M 'P 1 21/c 1'
_atom_sites_solution_hydrogens geom
_atom_sites_solution_primary direct
_atom_sites_solution_secondary difmap
_audit_creation_method SHELXL-97
_cell_angle_alpha 90.00
_cell_angle_beta 107.4300(10)
_cell_angle_gamma 90.00
_cell_formula_units_Z 4
_cell_length_a 9.3549(5)
_cell_length_b 8.7552(5)
_cell_length_c 14.1526(8)
_cell_measurement_reflns_used 4665
_cell_measurement_temperature 89.0(10)
_cell_measurement_theta_max 26.35
_cell_measurement_theta_min 2.28
_cell_volume 1105.93(11)
_computing_cell_refinement 'SAINT (Bruker, 1995)'
_computing_data_collection 'SMART (Bruker, 1995)'
_computing_data_reduction 'SAINT (Bruker, 1995)'
_computing_molecular_graphics 'ORTEPIII (Burnett & Johnson, 1996)'
_computing_publication_material 'SHELXTL (Sheldrick, 2008)'
_computing_structure_refinement 'SHELXL97 (Sheldrick, 2008)'
_computing_structure_solution 'SHELXS97 (Sheldrick, 2008)'
_diffrn_ambient_temperature 89.0(10)
_diffrn_measured_fraction_theta_full 0.994
_diffrn_measured_fraction_theta_max 0.994
_diffrn_measurement_device_type 'Bruker SMART'
_diffrn_measurement_method \w
_diffrn_radiation_monochromator graphite
_diffrn_radiation_source 'fine-focus sealed tube'
_diffrn_radiation_type MoK\a
_diffrn_radiation_wavelength 0.71073
_diffrn_reflns_av_R_equivalents 0.0192
_diffrn_reflns_av_sigmaI/netI 0.0244
_diffrn_reflns_limit_h_max 11
_diffrn_reflns_limit_h_min -9
_diffrn_reflns_limit_k_max 9
_diffrn_reflns_limit_k_min -10
_diffrn_reflns_limit_l_max 8
_diffrn_reflns_limit_l_min -17
_diffrn_reflns_number 6374
_diffrn_reflns_theta_full 26.35
_diffrn_reflns_theta_max 26.35
_diffrn_reflns_theta_min 2.28
_diffrn_standards_decay_% <2
_diffrn_standards_interval_count 0
_diffrn_standards_interval_time 0
_diffrn_standards_number 0
_exptl_absorpt_coefficient_mu 0.324
_exptl_absorpt_correction_T_max 0.97113
_exptl_absorpt_correction_T_min 0.79911
_exptl_absorpt_correction_type multi-scan
_exptl_absorpt_process_details '(SADABS; Sheldrick, 1997)'
_exptl_crystal_colour yellow
_exptl_crystal_density_diffrn 1.659
_exptl_crystal_density_method 'not measured'
_exptl_crystal_description rod
_exptl_crystal_F_000 568
_exptl_crystal_size_max 0.32
_exptl_crystal_size_mid 0.14
_exptl_crystal_size_min 0.14
_refine_diff_density_max 0.283
_refine_diff_density_min -0.486
_refine_ls_extinction_method none
_refine_ls_goodness_of_fit_ref 1.059
_refine_ls_hydrogen_treatment constr
_refine_ls_matrix_type full
_refine_ls_number_parameters 163
_refine_ls_number_reflns 2233
_refine_ls_number_restraints 0
_refine_ls_restrained_S_all 1.059
_refine_ls_R_factor_all 0.0383
_refine_ls_R_factor_gt 0.0328
_refine_ls_shift/su_max 0.001
_refine_ls_shift/su_mean 0.000
_refine_ls_structure_factor_coef Fsqd
_refine_ls_weighting_details 'calc w=1/[\s^2^(Fo^2^)+(0.0465P)^2^+0.6248P] where P=(Fo^2^+2Fc^2^)/3'
_refine_ls_weighting_scheme calc
_refine_ls_wR_factor_gt 0.0851
_refine_ls_wR_factor_ref 0.0879
_reflns_number_gt 1959
_reflns_number_total 2233
_reflns_threshold_expression I>2\s(I)
_cod_data_source_file ng2470.cif
_cod_data_source_block I
_cod_depositor_comments
;
The following automatic conversions were performed:
'_symmetry_cell_setting' value 'Monoclinic' changed to 'monoclinic'
according to '/home/saulius/struct/CIF-dictionaries/cif_core.dic'
dictionary named 'cif_core.dic' version 2.4.1 from 2010-06-29.

Automatic conversion script
Id: cif_fix_enum 1527 2010-12-29 10:47:43Z saulius 

The following automatic conversions were performed:

'_symmetry_cell_setting' value 'Monoclinic' changed to 'monoclinic'
according to /home/saulius/struct/CIF-dictionaries/cif_core.dic
dictionary named 'cif_core.dic' version 2.4.1 from 2010-06-29.

Automatic conversion script
Id: cif_fix_values 1715 2011-07-08 13:25:40Z adriana 
;
_cod_original_cell_volume 1105.91(11)
_cod_original_sg_symbol_H-M P21/c
_cod_database_code 2219117
_cod_database_fobs_code 2219117

loop_
_symmetry_equiv_pos_as_xyz
'x, y, z'
'-x, y+1/2, -z+1/2'
'-x, -y, -z'
'x, -y-1/2, z-1/2'

loop_
_atom_site_type_symbol
_atom_site_label
_atom_site_fract_x
_atom_site_fract_y
_atom_site_fract_z
_atom_site_U_iso_or_equiv
_atom_site_adp_type
_atom_site_calc_flag
_atom_site_refinement_flags
_atom_site_occupancy
S S 0.28908(4) 0.49088(4) 0.39904(3) 0.01554(13) Uani d . 1
O O1 0.79782(14) 0.02166(15) 0.65112(9) 0.0229(3) Uani d . 1
O O2 0.75778(13) -0.16192(14) 0.74420(9) 0.0199(3) Uani d . 1
O O3 0.23786(14) -0.34566(14) 0.65950(9) 0.0230(3) Uani d . 1
O O4 0.06497(14) -0.21217(16) 0.55662(12) 0.0343(4) Uani d . 1
O O5 0.31800(13) 0.32888(13) 0.45017(8) 0.0171(3) Uani d . 1
O O6 0.31513(15) 0.60687(14) 0.47320(9) 0.0259(3) Uani d . 1
O O7 0.37522(14) 0.49312(14) 0.33100(9) 0.0223(3) Uani d . 1
N N1 0.71506(16) -0.05791(16) 0.68364(10) 0.0166(3) Uani d . 1
N N2 0.19482(16) -0.23139(16) 0.60944(11) 0.0191(3) Uani d . 1
C C1 0.35300(19) 0.15179(18) 0.58246(11) 0.0149(3) Uani d . 1
C C2 0.50631(18) 0.11998(19) 0.61537(11) 0.0155(3) Uani d . 1
H H2A 0.5761 0.1957 0.6155 0.019 Uiso calc R 1
C C3 0.55267(18) -0.02626(19) 0.64782(12) 0.0148(3) Uani d . 1
C C4 0.45474(18) -0.14488(18) 0.64856(11) 0.0148(3) Uani d . 1
H H4A 0.4880 -0.2418 0.6720 0.018 Uiso calc R 1
C C5 0.30408(18) -0.10912(18) 0.61204(11) 0.0150(3) Uani d . 1
C C6 0.25038(19) 0.03509(19) 0.57931(12) 0.0154(3) Uani d . 1
H H6A 0.1479 0.0536 0.5557 0.019 Uiso calc R 1
C C7 0.29970(19) 0.31110(18) 0.54971(12) 0.0163(3) Uani d . 1
H H7A 0.1955 0.3235 0.5470 0.020 Uiso calc R 1
H H7B 0.3593 0.3862 0.5951 0.020 Uiso calc R 1
C C8 0.0984(2) 0.4858(2) 0.33155(17) 0.0319(5) Uani d . 1
H H8A 0.0702 0.5810 0.2974 0.048 Uiso calc R 1
H H8B 0.0399 0.4696 0.3760 0.048 Uiso calc R 1
H H8C 0.0807 0.4040 0.2843 0.048 Uiso calc R 1

loop_
_atom_site_aniso_label
_atom_site_aniso_U_11
_atom_site_aniso_U_22
_atom_site_aniso_U_33
_atom_site_aniso_U_12
_atom_site_aniso_U_13
_atom_site_aniso_U_23
S 0.0168(2) 0.0125(2) 0.0157(2) -0.00083(14) 0.00236(16) 0.00293(14)
O1 0.0180(6) 0.0286(7) 0.0219(7) -0.0040(5) 0.0057(5) 0.0021(5)
O2 0.0211(6) 0.0168(6) 0.0175(6) 0.0029(5) -0.0006(5) 0.0006(5)
O3 0.0241(7) 0.0172(6) 0.0263(7) -0.0011(5) 0.0057(5) 0.0086(5)
O4 0.0164(7) 0.0248(7) 0.0529(9) -0.0036(5) -0.0030(6) 0.0140(7)
O5 0.0237(6) 0.0143(6) 0.0134(6) 0.0010(5) 0.0055(5) 0.0022(4)
O6 0.0421(8) 0.0133(6) 0.0230(6) -0.0022(5) 0.0105(6) 0.0000(5)
O7 0.0250(7) 0.0227(7) 0.0200(6) -0.0002(5) 0.0079(5) 0.0053(5)
N1 0.0176(7) 0.0164(7) 0.0138(6) -0.0001(6) 0.0018(6) -0.0035(6)
N2 0.0189(7) 0.0149(7) 0.0227(7) -0.0007(6) 0.0052(6) 0.0035(6)
C1 0.0207(8) 0.0135(8) 0.0100(7) 0.0010(6) 0.0038(6) 0.0006(6)
C2 0.0190(8) 0.0147(8) 0.0126(7) -0.0022(6) 0.0044(6) -0.0009(6)
C3 0.0155(8) 0.0178(8) 0.0099(7) 0.0001(6) 0.0018(6) -0.0016(6)
C4 0.0200(8) 0.0132(8) 0.0101(7) 0.0020(6) 0.0030(6) 0.0000(6)
C5 0.0185(8) 0.0140(8) 0.0124(7) -0.0028(6) 0.0046(6) -0.0004(6)
C6 0.0171(8) 0.0163(8) 0.0120(7) 0.0010(6) 0.0031(6) 0.0005(6)
C7 0.0216(8) 0.0136(8) 0.0136(8) -0.0003(6) 0.0053(6) 0.0009(6)
C8 0.0177(9) 0.0331(11) 0.0390(12) 0.0005(8) -0.0002(8) 0.0141(9)

loop_
_atom_type_symbol
_atom_type_description
_atom_type_scat_dispersion_real
_atom_type_scat_dispersion_imag
_atom_type_scat_source
C C 0.0033 0.0016 'International Tables Vol C Tables 4.2.6.8 and 6.1.1.4'
H H 0.0000 0.0000 'International Tables Vol C Tables 4.2.6.8 and 6.1.1.4'
N N 0.0061 0.0033 'International Tables Vol C Tables 4.2.6.8 and 6.1.1.4'
O O 0.0106 0.0060 'International Tables Vol C Tables 4.2.6.8 and 6.1.1.4'
S S 0.1246 0.1234 'International Tables Vol C Tables 4.2.6.8 and 6.1.1.4'

loop_
_geom_angle_atom_site_label_1
_geom_angle_atom_site_label_2
_geom_angle_atom_site_label_3
_geom_angle
O6 S O7 118.62(8)
O6 S O5 109.52(7)
O7 S O5 105.51(7)
O6 S C8 109.88(10)
O7 S C8 108.68(9)
O5 S C8 103.51(8)
C7 O5 S 118.62(10)
O1 N1 O2 124.75(14)
O1 N1 C3 117.64(13)
O2 N1 C3 117.61(14)
O3 N2 O4 123.85(14)
O3 N2 C5 118.35(13)
O4 N2 C5 117.80(14)
C6 C1 C2 119.55(15)
C6 C1 C7 120.50(15)
C2 C1 C7 119.95(15)
C3 C2 C1 118.88(15)
C3 C2 H2A 120.6
C1 C2 H2A 120.6
C2 C3 C4 123.55(15)
C2 C3 N1 118.36(14)
C4 C3 N1 118.09(14)
C5 C4 C3 115.40(15)
C5 C4 H4A 122.3
C3 C4 H4A 122.3
C4 C5 C6 123.88(15)
C4 C5 N2 117.80(14)
C6 C5 N2 118.32(14)
C5 C6 C1 118.68(15)
C5 C6 H6A 120.7
C1 C6 H6A 120.7
O5 C7 C1 105.58(13)
O5 C7 H7A 110.6
C1 C7 H7A 110.6
O5 C7 H7B 110.6
C1 C7 H7B 110.6
H7A C7 H7B 108.8
S C8 H8A 109.5
S C8 H8B 109.5
H8A C8 H8B 109.5
S C8 H8C 109.5
H8A C8 H8C 109.5
H8B C8 H8C 109.5

loop_
_geom_bond_atom_site_label_1
_geom_bond_atom_site_label_2
_geom_bond_distance
S O6 1.4279(13)
S O7 1.4290(13)
S O5 1.5783(12)
S C8 1.7538(19)
O1 N1 1.2289(19)
O2 N1 1.2322(18)
O3 N2 1.2223(18)
O4 N2 1.2323(19)
O5 C7 1.4773(19)
N1 C3 1.476(2)
N2 C5 1.473(2)
C1 C6 1.394(2)
C1 C2 1.397(2)
C1 C7 1.507(2)
C2 C3 1.385(2)
C2 H2A 0.9300
C3 C4 1.387(2)
C4 C5 1.384(2)
C4 H4A 0.9300
C5 C6 1.386(2)
C6 H6A 0.9300
C7 H7A 0.9700
C7 H7B 0.9700
C8 H8A 0.9600
C8 H8B 0.9600
C8 H8C 0.9600

loop_
_cod_related_entry_id
_cod_related_entry_database
_cod_related_entry_code
1 ChemSpider 24740381
